data_7152382
loop_
_publ_author_name
'Kamimura, Akio'
'Miyazaki, Koichiro'
'Suzuki, Shuzo'
'Ishikawa, Shingo'
'Uno, Hidemitsu'

_publ_section_title
;
 Total synthesis of ent-calystegine B4 via nitro-Michael/aldol reaction.
;
_journal_issue 22
_journal_name_full 'Organic &amp; biomolecular chemistry'
_journal_page_first 4362
_journal_page_last 4366
_journal_paper_doi 10.1039/c2ob25386k
_journal_volume 10
_journal_year 2012
_chemical_absolute_configuration syn
_chemical_formula_moiety 'C10 H15 N O6 '
_chemical_formula_sum 'C10 H15 N O6'
_chemical_formula_weight 245.23
_space_group_IT_number 19
_symmetry_cell_setting orthorhombic
_symmetry_Int_Tables_number 19
_symmetry_space_group_name_Hall 'P 2ac 2ab'
_symmetry_space_group_name_H-M 'P 21 21 21'
_atom_sites_solution_hydrogens geom
_atom_sites_solution_primary direct
_atom_sites_solution_secondary difmap
_cell_angle_alpha 90.00
_cell_angle_beta 90.00
_cell_angle_gamma 90.00
_cell_formula_units_Z 4
_cell_length_a 7.4247(7)
_cell_length_b 9.3395(9)
_cell_length_c 16.7423(15)
_cell_measurement_reflns_used 5148
_cell_measurement_temperature 150(2)
_cell_measurement_theta_max 27.5
_cell_measurement_theta_min 3.0
_cell_volume 1160.96(19)
_computing_cell_refinement CrystalClear
_computing_data_collection CrystalClear
_computing_data_reduction CrystalStructure
_computing_publication_material 'CrystalStructure 3.8.2'
_computing_structure_refinement SHELXL97
_computing_structure_solution SIR97
_diffrn_ambient_temperature 150(2)
_diffrn_detector_area_resol_mean 14.7059
_diffrn_measured_fraction_theta_full 0.992
_diffrn_measured_fraction_theta_max 0.992
_diffrn_measurement_device_type 'Rigaku Mercury-7'
_diffrn_measurement_method \w
_diffrn_radiation_monochromator graphite
_diffrn_radiation_source 'Rotating Anode (50 kV, 200 mA)'
_diffrn_radiation_type MoK\a
_diffrn_radiation_wavelength 0.71070
_diffrn_reflns_av_R_equivalents 0.0254
_diffrn_reflns_av_sigmaI/netI 0.0154
_diffrn_reflns_limit_h_max 9
_diffrn_reflns_limit_h_min -8
_diffrn_reflns_limit_k_max 12
_diffrn_reflns_limit_k_min -12
_diffrn_reflns_limit_l_max 21
_diffrn_reflns_limit_l_min -17
_diffrn_reflns_number 13109
_diffrn_reflns_theta_full 27.48
_diffrn_reflns_theta_max 27.48
_diffrn_reflns_theta_min 3.00
_exptl_absorpt_coefficient_mu 0.117
_exptl_absorpt_correction_type none
_exptl_crystal_colour colorless
_exptl_crystal_density_diffrn 1.403
_exptl_crystal_density_method 'not measured'
_exptl_crystal_description block
_exptl_crystal_F_000 520
_exptl_crystal_size_max 0.25
_exptl_crystal_size_mid 0.20
_exptl_crystal_size_min 0.17
_refine_diff_density_max 0.170
_refine_diff_density_min -0.175
_refine_diff_density_rms 0.039
_refine_ls_extinction_method none
_refine_ls_goodness_of_fit_ref 1.101
_refine_ls_hydrogen_treatment constr
_refine_ls_matrix_type full
_refine_ls_number_parameters 156
_refine_ls_number_reflns 1541
_refine_ls_number_restraints 0
_refine_ls_restrained_S_all 1.101
_refine_ls_R_factor_all 0.0342
_refine_ls_R_factor_gt 0.0327
_refine_ls_shift/su_max 0.000
_refine_ls_shift/su_mean 0.000
_refine_ls_structure_factor_coef Fsqd
_refine_ls_weighting_details 'calc w=1/[\s^2^(Fo^2^)+(0.0439P)^2^+0.2426P] where P=(Fo^2^+2Fc^2^)/3'
_refine_ls_weighting_scheme calc
_refine_ls_wR_factor_gt 0.0823
_refine_ls_wR_factor_ref 0.0833
_reflns_number_gt 1492
_reflns_number_total 1541
_reflns_threshold_expression >2sigma(I)
_cod_data_source_file c2ob25386k.txt
_cod_data_source_block '__SS01089'
_cod_original_formula_sum 'C10 H15 N O6 '
_cod_database_code 7152382

loop_
_symmetry_equiv_pos_as_xyz
'x, y, z'
'x+1/2, -y+1/2, -z'
'-x, y+1/2, -z+1/2'
'-x+1/2, -y, z+1/2'

loop_
_atom_site_label
_atom_site_type_symbol
_atom_site_fract_x
_atom_site_fract_y
_atom_site_fract_z
_atom_site_U_iso_or_equiv
_atom_site_adp_type
_atom_site_occupancy
_atom_site_symmetry_multiplicity
_atom_site_calc_flag
_atom_site_refinement_flags
O1 O 0.3625(2) -0.09782(15) 0.24203(8) 0.0392(4) Uani 1 1 d .
O2 O 0.08579(19) 0.07395(12) 0.19674(7) 0.0255(3) Uani 1 1 d .
O3 O 0.12897(18) 0.31373(12) 0.20778(6) 0.0239(3) Uani 1 1 d .
O4 O 0.05169(17) 0.32970(14) 0.37790(7) 0.0250(3) Uani 1 1 d .
H4 H -0.0176 0.3849 0.3529 0.038 Uiso 1 1 calc R
O5 O 0.4011(2) 0.49083(16) 0.47595(9) 0.0441(4) Uani 1 1 d .
O6 O 0.2525(2) 0.32399(18) 0.53594(7) 0.0390(4) Uani 1 1 d .
N1 N 0.3364(2) 0.37020(17) 0.47898(8) 0.0276(3) Uani 1 1 d .
C1 C 0.3196(2) -0.00513(18) 0.28860(10) 0.0252(4) Uani 1 1 d .
C2 C 0.1680(2) 0.09699(17) 0.27223(9) 0.0199(3) Uani 1 1 d .
H2 H 0.0756 0.0899 0.3155 0.024 Uiso 1 1 calc R
C3 C 0.2410(2) 0.25146(16) 0.26756(9) 0.0198(3) Uani 1 1 d .
H3 H 0.3690 0.2504 0.2490 0.024 Uiso 1 1 calc R
C4 C 0.2258(2) 0.33669(17) 0.34422(9) 0.0207(3) Uani 1 1 d .
H4A H 0.2562 0.4390 0.3330 0.025 Uiso 1 1 calc R
C5 C 0.3595(2) 0.27727(18) 0.40554(9) 0.0214(3) Uani 1 1 d .
H5 H 0.4842 0.2917 0.3844 0.026 Uiso 1 1 calc R
C6 C 0.3382(2) 0.12025(19) 0.42817(10) 0.0243(4) Uani 1 1 d .
H6A H 0.2084 0.0988 0.4344 0.029 Uiso 1 1 calc R
H6B H 0.3969 0.1039 0.4805 0.029 Uiso 1 1 calc R
C7 C 0.4188(3) 0.0163(2) 0.36683(10) 0.0291(4) Uani 1 1 d .
H7A H 0.5421 0.0496 0.3541 0.035 Uiso 1 1 calc R
H7B H 0.4305 -0.0785 0.3929 0.035 Uiso 1 1 calc R
C8 C 0.0980(3) 0.20363(18) 0.15033(9) 0.0252(4) Uani 1 1 d .
C9 C -0.0815(3) 0.2296(2) 0.11123(12) 0.0374(5) Uani 1 1 d .
H9A H -0.1759 0.2320 0.1521 0.056 Uiso 1 1 calc R
H9B H -0.1068 0.1524 0.0732 0.056 Uiso 1 1 calc R
H9C H -0.0788 0.3214 0.0829 0.056 Uiso 1 1 calc R
C10 C 0.2518(3) 0.1927(2) 0.09145(11) 0.0390(5) Uani 1 1 d .
H10A H 0.2589 0.2811 0.0601 0.058 Uiso 1 1 calc R
H10B H 0.2310 0.1114 0.0556 0.058 Uiso 1 1 calc R
H10C H 0.3650 0.1784 0.1205 0.058 Uiso 1 1 calc R

loop_
_atom_site_aniso_label
_atom_site_aniso_U_11
_atom_site_aniso_U_22
_atom_site_aniso_U_33
_atom_site_aniso_U_23
_atom_site_aniso_U_13
_atom_site_aniso_U_12
O1 0.0444(8) 0.0363(8) 0.0370(7) -0.0118(6) -0.0011(6) 0.0147(7)
O2 0.0355(7) 0.0197(5) 0.0213(6) 0.0013(4) -0.0082(5) -0.0049(6)
O3 0.0347(7) 0.0193(5) 0.0177(5) 0.0003(4) -0.0027(5) 0.0001(5)
O4 0.0240(6) 0.0291(6) 0.0220(6) 0.0022(5) 0.0020(5) 0.0073(5)
O5 0.0554(10) 0.0342(8) 0.0427(8) -0.0149(6) -0.0055(7) -0.0051(8)
O6 0.0369(8) 0.0586(9) 0.0215(6) -0.0027(6) 0.0035(6) 0.0110(8)
N1 0.0259(8) 0.0342(8) 0.0228(7) -0.0073(6) -0.0060(6) 0.0062(7)
C1 0.0252(8) 0.0220(8) 0.0284(9) -0.0009(7) 0.0013(7) 0.0023(7)
C2 0.0230(8) 0.0193(8) 0.0175(7) -0.0005(5) -0.0016(6) -0.0017(7)
C3 0.0232(8) 0.0192(7) 0.0170(7) 0.0007(5) 0.0014(6) -0.0016(7)
C4 0.0239(8) 0.0191(7) 0.0192(7) -0.0004(6) 0.0006(6) -0.0002(7)
C5 0.0209(8) 0.0253(8) 0.0179(7) -0.0030(6) 0.0008(6) -0.0003(7)
C6 0.0239(8) 0.0264(8) 0.0225(8) 0.0032(6) -0.0039(6) 0.0013(7)
C7 0.0267(9) 0.0268(9) 0.0338(9) -0.0031(7) -0.0073(7) 0.0072(8)
C8 0.0370(10) 0.0203(8) 0.0183(7) 0.0004(6) -0.0024(7) -0.0037(8)
C9 0.0480(12) 0.0307(9) 0.0334(9) 0.0011(8) -0.0165(9) 0.0013(10)
C10 0.0550(13) 0.0370(11) 0.0250(9) -0.0078(8) 0.0117(9) -0.0101(11)

loop_
_atom_type_symbol
_atom_type_description
_atom_type_scat_dispersion_real
_atom_type_scat_dispersion_imag
_atom_type_scat_source
C C 0.0033 0.0016 'International Tables Vol C Tables 4.2.6.8 and 6.1.1.4'
H H 0.0000 0.0000 'International Tables Vol C Tables 4.2.6.8 and 6.1.1.4'
N N 0.0061 0.0033 'International Tables Vol C Tables 4.2.6.8 and 6.1.1.4'
O O 0.0106 0.0060 'International Tables Vol C Tables 4.2.6.8 and 6.1.1.4'

loop_
_geom_angle_atom_site_label_1
_geom_angle_atom_site_label_2
_geom_angle_atom_site_label_3
_geom_angle
C2 O2 C8 108.99(12)
C3 O3 C8 105.87(12)
C4 O4 H4 109.5
O6 N1 O5 123.95(16)
O6 N1 C5 119.36(16)
O5 N1 C5 116.66(15)
O1 C1 C2 122.37(16)
O1 C1 C7 121.61(17)
C2 C1 C7 116.01(15)
O2 C2 C1 112.88(14)
O2 C2 C3 104.33(12)
C1 C2 C3 109.88(14)
O2 C2 H2 109.9
C1 C2 H2 109.9
C3 C2 H2 109.9
O3 C3 C4 109.69(13)
O3 C3 C2 102.24(12)
C4 C3 C2 114.97(12)
O3 C3 H3 109.9
C4 C3 H3 109.9
C2 C3 H3 109.9
O4 C4 C3 112.49(14)
O4 C4 C5 108.01(12)
C3 C4 C5 109.21(13)
O4 C4 H4A 109.0
C3 C4 H4A 109.0
C5 C4 H4A 109.0
N1 C5 C6 109.76(13)
N1 C5 C4 105.23(13)
C6 C5 C4 116.61(14)
N1 C5 H5 108.3
C6 C5 H5 108.3
C4 C5 H5 108.3
C5 C6 C7 113.72(14)
C5 C6 H6A 108.8
C7 C6 H6A 108.8
C5 C6 H6B 108.8
C7 C6 H6B 108.8
H6A C6 H6B 107.7
C1 C7 C6 118.16(15)
C1 C7 H7A 107.8
C6 C7 H7A 107.8
C1 C7 H7B 107.8
C6 C7 H7B 107.8
H7A C7 H7B 107.1
O3 C8 O2 104.60(11)
O3 C8 C9 108.65(15)
O2 C8 C9 108.32(15)
O3 C8 C10 111.51(15)
O2 C8 C10 110.00(16)
C9 C8 C10 113.34(15)
C8 C9 H9A 109.5
C8 C9 H9B 109.5
H9A C9 H9B 109.5
C8 C9 H9C 109.5
H9A C9 H9C 109.5
H9B C9 H9C 109.5
C8 C10 H10A 109.5
C8 C10 H10B 109.5
H10A C10 H10B 109.5
C8 C10 H10C 109.5
H10A C10 H10C 109.5
H10B C10 H10C 109.5

loop_
_geom_bond_atom_site_label_1
_geom_bond_atom_site_label_2
_geom_bond_distance
O1 C1 1.208(2)
O2 C2 1.4200(19)
O2 C8 1.4419(19)
O3 C3 1.4254(19)
O3 C8 1.4267(19)
O4 C4 1.412(2)
O4 H4 0.8400
O5 N1 1.226(2)
O6 N1 1.218(2)
N1 C5 1.515(2)
C1 C2 1.500(2)
C1 C7 1.516(2)
C2 C3 1.543(2)
C2 H2 1.0000
C3 C4 1.515(2)
C3 H3 1.0000
C4 C5 1.532(2)
C4 H4A 1.0000
C5 C6 1.523(2)
C5 H5 1.0000
C6 C7 1.535(2)
C6 H6A 0.9900
C6 H6B 0.9900
C7 H7A 0.9900
C7 H7B 0.9900
C8 C9 1.505(3)
C8 C10 1.512(3)
C9 H9A 0.9800
C9 H9B 0.9800
C9 H9C 0.9800
C10 H10A 0.9800
C10 H10B 0.9800
C10 H10C 0.9800

loop_
_geom_torsion_atom_site_label_1
_geom_torsion_atom_site_label_2
_geom_torsion_atom_site_label_3
_geom_torsion_atom_site_label_4
_geom_torsion
C8 O2 C2 C1 -121.78(16)
C8 O2 C2 C3 -2.51(17)
O1 C1 C2 O2 -1.2(3)
C7 C1 C2 O2 177.80(15)
O1 C1 C2 C3 -117.16(19)
C7 C1 C2 C3 61.80(18)
C8 O3 C3 C4 -159.09(13)
C8 O3 C3 C2 -36.65(15)
O2 C2 C3 O3 23.78(15)
C1 C2 C3 O3 145.05(13)
O2 C2 C3 C4 142.55(15)
C1 C2 C3 C4 -96.17(16)
O3 C3 C4 O4 65.26(16)
C2 C3 C4 O4 -49.26(18)
O3 C3 C4 C5 -174.83(13)
C2 C3 C4 C5 70.64(17)
O6 N1 C5 C6 -23.0(2)
O5 N1 C5 C6 158.85(16)
O6 N1 C5 C4 103.24(17)
O5 N1 C5 C4 -74.92(19)
O4 C4 C5 N1 -58.27(17)
C3 C4 C5 N1 179.11(13)
O4 C4 C5 C6 63.63(18)
C3 C4 C5 C6 -58.99(18)
N1 C5 C6 C7 -160.83(14)
C4 C5 C6 C7 79.68(19)
O1 C1 C7 C6 -170.66(18)
C2 C1 C7 C6 10.4(2)
C5 C6 C7 C1 -73.6(2)
C3 O3 C8 O2 35.97(17)
C3 O3 C8 C9 151.48(14)
C3 O3 C8 C10 -82.89(17)
C2 O2 C8 O3 -19.85(18)
C2 O2 C8 C9 -135.60(15)
C2 O2 C8 C10 100.02(16)
